data_7061217
loop_
_publ_author_name
'Makarov, Alexander Yu.'
'Volkova, Yulia M.'
'Zikirin, Samat B.'
'Irtegova, Irina G.'
'Bagryanskaya, Irina Yu.'
'Gatilov, Yuri V.'
'Nefedov, Andrey A.'
'Zibarev, Andrey V.'

_publ_section_title
;
 New 3,1,2,4-benzothiaselenadiazines, related \p-heterocycles including
 Herz cations, radicals and molecular complexes, and Bunte salts
;
_journal_issue 8
_journal_name_full 'New Journal of Chemistry'
_journal_page_first 3687
_journal_page_last 3696
_journal_paper_doi 10.1039/D1NJ05979C
_journal_volume 46
_journal_year 2022
_chemical_formula_moiety 'C14 H20 N S2, Cl'
_chemical_formula_sum 'C14 H20 Cl N S2'
_chemical_formula_weight 301.88
_chemical_name_systematic
;
  4,7-Di-tert-butyl-1,2,3-benzodithiazolium chloride 
;
_space_group_crystal_system monoclinic
_space_group_IT_number 12
_space_group_name_Hall '-C 2y'
_space_group_name_H-M_alt 'C 1 2/m 1'
_atom_sites_solution_hydrogens mixed
_audit_creation_method SHELXL-2014/7
_audit_update_record
;
2021-10-15 deposited with the CCDC.	2022-01-19 downloaded from the CCDC.
;
_cell_angle_alpha 90
_cell_angle_beta 95.119(9)
_cell_angle_gamma 90
_cell_formula_units_Z 4
_cell_length_a 10.6876(18)
_cell_length_b 7.0309(14)
_cell_length_c 20.882(6)
_cell_measurement_reflns_used 1962
_cell_measurement_temperature 296(2)
_cell_measurement_theta_max 20.66
_cell_measurement_theta_min 3.47
_cell_volume 1562.9(6)
_computing_cell_refinement 'Bruker SAINT'
_computing_data_collection 'Bruker APEX2'
_computing_data_reduction 'Bruker SAINT'
_computing_molecular_graphics 'Bruker SHELXTL'
_computing_publication_material 'Bruker SHELXTL'
_computing_structure_refinement 'SHELXL-2014/7 (Sheldrick, 2014)'
_computing_structure_solution 'SHELXS-97 (Sheldrick, 2008)'
_diffrn_ambient_temperature 296(2)
_diffrn_measured_fraction_theta_full 0.997
_diffrn_measured_fraction_theta_max 0.997
_diffrn_measurement_device_type 'Bruker APEX-II CCD'
_diffrn_measurement_method '\f and \w scans'
_diffrn_radiation_type MoK\a
_diffrn_radiation_wavelength 0.71073
_diffrn_reflns_av_R_equivalents 0.1021
_diffrn_reflns_av_unetI/netI 0.1549
_diffrn_reflns_Laue_measured_fraction_full 0.997
_diffrn_reflns_Laue_measured_fraction_max 0.997
_diffrn_reflns_limit_h_max 12
_diffrn_reflns_limit_h_min -12
_diffrn_reflns_limit_k_max 8
_diffrn_reflns_limit_k_min -8
_diffrn_reflns_limit_l_max 24
_diffrn_reflns_limit_l_min -24
_diffrn_reflns_number 12917
_diffrn_reflns_point_group_measured_fraction_full 0.997
_diffrn_reflns_point_group_measured_fraction_max 0.997
_diffrn_reflns_theta_full 25.022
_diffrn_reflns_theta_max 25.022
_diffrn_reflns_theta_min 0.979
_diffrn_source 'sealed tube'
_exptl_absorpt_coefficient_mu 0.495
_exptl_absorpt_correction_T_max 0.9280
_exptl_absorpt_correction_T_min 0.7702
_exptl_absorpt_correction_type multi-scan
_exptl_absorpt_process_details SADABS
_exptl_crystal_colour red
_exptl_crystal_density_diffrn 1.283
_exptl_crystal_density_method 'not measured'
_exptl_crystal_description prism
_exptl_crystal_F_000 640
_exptl_crystal_size_max 0.40
_exptl_crystal_size_mid 0.30
_exptl_crystal_size_min 0.10
_refine_diff_density_max 0.699
_refine_diff_density_min -0.579
_refine_diff_density_rms 0.092
_refine_ls_extinction_method none
_refine_ls_goodness_of_fit_ref 1.075
_refine_ls_hydrogen_treatment mixed
_refine_ls_matrix_type full
_refine_ls_number_parameters 113
_refine_ls_number_reflns 1502
_refine_ls_number_restraints 18
_refine_ls_restrained_S_all 1.075
_refine_ls_R_factor_all 0.1300
_refine_ls_R_factor_gt 0.0931
_refine_ls_shift/su_max 0.011
_refine_ls_shift/su_mean 0.002
_refine_ls_structure_factor_coef Fsqd
_refine_ls_weighting_details 'w=1/[\s^2^(Fo^2^)+(0.0665P)^2^+8.8056P] where P=(Fo^2^+2Fc^2^)/3'
_refine_ls_weighting_scheme calc
_refine_ls_wR_factor_gt 0.2361
_refine_ls_wR_factor_ref 0.2457
_reflns_Friedel_coverage 0.000
_reflns_number_gt 857
_reflns_number_total 1502
_reflns_threshold_expression 'I > 2\s(I)'
_cod_data_source_file d1nj05979c2.cif
_cod_data_source_block 25_vim225
_cod_depositor_comments 'Adding full bibliography for 7061215--7061218.cif.'
_cod_original_sg_symbol_H-M 'C 2/m'
_cod_database_code 7061217
_shelx_shelxl_version_number 2014/7
_shelx_space_group_comment
;
The symmetry employed for this shelxl refinement is uniquely defined
by the following loop, which should always be used as a source of
symmetry information in preference to the above space-group names.
They are only intended as comments.
;

loop_
_space_group_symop_operation_xyz
'x, y, z'
'-x, y, -z'
'x+1/2, y+1/2, z'
'-x+1/2, y+1/2, -z'
'-x, -y, -z'
'x, -y, z'
'-x+1/2, -y+1/2, -z'
'x+1/2, -y+1/2, z'

loop_
_atom_site_label
_atom_site_type_symbol
_atom_site_fract_x
_atom_site_fract_y
_atom_site_fract_z
_atom_site_U_iso_or_equiv
_atom_site_adp_type
_atom_site_occupancy
_atom_site_site_symmetry_order
_atom_site_calc_flag
_atom_site_refinement_flags_posn
_atom_site_refinement_flags_adp
_atom_site_refinement_flags_occupancy
_atom_site_disorder_assembly
_atom_site_disorder_group
S1 S 0.0988(2) 0.0000 0.20798(13) 0.0417(8) Uani 1 2 d S T P . .
S2 S 0.1705(2) 0.0000 0.29990(14) 0.0443(9) Uani 1 2 d S T P . .
N3 N 0.0441(7) 0.0000 0.3337(4) 0.044(2) Uani 1 2 d S TU P . .
C10 C -0.0914(12) 0.1768(16) 0.0873(4) 0.103(4) Uani 1 1 d . . . . .
H10C H -0.0896 0.1743 0.0414 0.154 Uiso 1 1 calc R U . . .
H10B H -0.1347 0.2889 0.0995 0.154 Uiso 1 1 calc R U . . .
H10A H -0.0070 0.1780 0.1073 0.154 Uiso 1 1 calc R U . . .
C8 C -0.1598(12) 0.0000 0.1090(5) 0.053(3) Uani 1 2 d S T P . .
C7 C -0.1641(10) 0.0000 0.1808(5) 0.038(3) Uani 1 2 d S T P . .
C6 C -0.2749(8) 0.0000 0.2094(4) 0.030(2) Uani 1 2 d S T P . .
H6 H -0.3487 0.0000 0.1822 0.036 Uiso 1 2 calc R U P . .
C5 C -0.2874(9) 0.0000 0.2754(5) 0.041(3) Uani 1 2 d S T P . .
H5 H -0.3673 0.0000 0.2898 0.049 Uiso 1 2 calc R U P . .
C4 C -0.1823(8) 0.0000 0.3202(5) 0.035(2) Uani 1 2 d S TU P . .
C11 C -0.1962(10) 0.0000 0.3936(5) 0.042(3) Uani 1 2 d S T P . .
C12 C -0.3352(12) 0.0000 0.4073(7) 0.058(4) Uani 1 2 d S T P . .
H12B H -0.340(12) 0.0000 0.453(6) 0.087 Uiso 1 2 d S U P . .
H12A H -0.375(8) 0.097(13) 0.382(4) 0.087 Uiso 1 1 d . U . . .
C13 C -0.1356(8) -0.1772(13) 0.4246(4) 0.062(2) Uani 1 1 d . . . . .
H13C H -0.1743 -0.2883 0.4048 0.093 Uiso 1 1 calc R U . . .
H13B H -0.0475 -0.1776 0.4188 0.093 Uiso 1 1 calc R U . . .
H13A H -0.1468 -0.1776 0.4697 0.093 Uiso 1 1 calc R U . . .
C7A C -0.0572(8) 0.0000 0.2271(5) 0.027(2) Uani 1 2 d S TU P . .
C9 C -0.2900(19) 0.0000 0.0726(8) 0.100(7) Uani 1 2 d S T P . .
H9B H -0.299(13) -0.12(2) 0.084(6) 0.150 Uiso 1 1 d . U . . .
H9A H -0.280(18) 0.0000 0.030(9) 0.150 Uiso 1 2 d S U P . .
C3A C -0.0668(7) 0.0000 0.2950(5) 0.0271(19) Uani 1 2 d S TU P . .
Cl1 Cl -0.1120(3) 0.5000 0.23332(17) 0.0656(11) Uani 1 2 d S T P . .

loop_
_atom_site_aniso_label
_atom_site_aniso_U_11
_atom_site_aniso_U_22
_atom_site_aniso_U_33
_atom_site_aniso_U_23
_atom_site_aniso_U_13
_atom_site_aniso_U_12
S1 0.0274(15) 0.0452(18) 0.0543(19) 0.000 0.0134(12) 0.000
S2 0.0223(14) 0.0507(19) 0.060(2) 0.000 0.0040(12) 0.000
N3 0.025(4) 0.055(5) 0.049(5) 0.000 -0.004(4) 0.000
C10 0.140(11) 0.109(10) 0.058(7) 0.024(6) 0.010(6) -0.048(8)
C8 0.062(8) 0.059(8) 0.036(7) 0.000 -0.002(6) 0.000
C7 0.042(6) 0.033(6) 0.039(7) 0.000 0.005(5) 0.000
C6 0.020(5) 0.038(6) 0.031(6) 0.000 -0.006(4) 0.000
C5 0.017(5) 0.046(7) 0.062(8) 0.000 0.011(5) 0.000
C4 0.021(5) 0.036(6) 0.050(6) 0.000 0.007(4) 0.000
C11 0.044(7) 0.051(7) 0.033(6) 0.000 0.011(5) 0.000
C12 0.036(7) 0.081(11) 0.058(9) 0.000 0.019(6) 0.000
C13 0.062(6) 0.065(6) 0.058(6) 0.013(5) 0.005(4) 0.009(5)
C7A 0.013(4) 0.021(5) 0.045(5) 0.000 0.000(4) 0.000
C9 0.083(12) 0.17(2) 0.047(9) 0.000 -0.009(8) 0.000
C3A 0.004(3) 0.028(4) 0.048(4) 0.000 -0.002(3) 0.000
Cl1 0.0265(15) 0.058(2) 0.115(3) 0.000 0.0184(16) 0.000

loop_
_atom_type_symbol
_atom_type_description
_atom_type_scat_dispersion_real
_atom_type_scat_dispersion_imag
_atom_type_scat_source
C C 0.0033 0.0016 'International Tables Vol C Tables 4.2.6.8 and 6.1.1.4'
H H 0.0000 0.0000 'International Tables Vol C Tables 4.2.6.8 and 6.1.1.4'
Cl Cl 0.1484 0.1585 'International Tables Vol C Tables 4.2.6.8 and 6.1.1.4'
N N 0.0061 0.0033 'International Tables Vol C Tables 4.2.6.8 and 6.1.1.4'
S S 0.1246 0.1234 'International Tables Vol C Tables 4.2.6.8 and 6.1.1.4'

loop_
_geom_angle_atom_site_label_1
_geom_angle_atom_site_label_2
_geom_angle_atom_site_label_3
_geom_angle
_geom_angle_site_symmetry_1
_geom_angle_site_symmetry_3
_geom_angle_publ_flag
C7A S1 S2 94.1(3) . . ?
N3 S2 S1 99.2(3) . . ?
C3A N3 S2 117.7(7) . . ?
C8 C10 H10C 109.5 . . ?
C8 C10 H10B 109.5 . . ?
H10C C10 H10B 109.5 . . ?
C8 C10 H10A 109.5 . . ?
H10C C10 H10A 109.5 . . ?
H10B C10 H10A 109.5 . . ?
C7 C8 C9 113.0(11) . . ?
C7 C8 C10 110.7(7) . 6 ?
C9 C8 C10 106.9(8) . 6 ?
C7 C8 C10 110.7(7) . . ?
C9 C8 C10 106.9(8) . . ?
C10 C8 C10 108.5(12) 6 . ?
C6 C7 C7A 112.0(8) . . ?
C6 C7 C8 122.5(9) . . ?
C7A C7 C8 125.5(9) . . ?
C7 C6 C5 126.2(9) . . ?
C7 C6 H6 116.9 . . ?
C5 C6 H6 116.9 . . ?
C6 C5 C4 121.3(8) . . ?
C6 C5 H5 119.4 . . ?
C4 C5 H5 119.4 . . ?
C3A C4 C5 115.9(9) . . ?
C3A C4 C11 122.8(8) . . ?
C5 C4 C11 121.3(8) . . ?
C13 C11 C13 110.0(10) 6 . ?
C13 C11 C4 110.2(6) 6 . ?
C13 C11 C4 110.2(6) . . ?
C13 C11 C12 107.6(6) 6 . ?
C13 C11 C12 107.6(6) . . ?
C4 C11 C12 111.2(9) . . ?
C11 C12 H12B 109(8) . . ?
C11 C12 H12A 107(6) . . ?
H12B C12 H12A 120(7) . . ?
C11 C13 H13C 109.5 . . ?
C11 C13 H13B 109.5 . . ?
H13C C13 H13B 109.5 . . ?
C11 C13 H13A 109.5 . . ?
H13C C13 H13A 109.5 . . ?
H13B C13 H13A 109.5 . . ?
C3A C7A C7 123.1(8) . . ?
C3A C7A S1 112.4(6) . . ?
C7 C7A S1 124.5(7) . . ?
C8 C9 H9B 89(10) . . ?
C8 C9 H9A 108(10) . . ?
H9B C9 H9A 107(9) . . ?
N3 C3A C4 121.9(9) . . ?
N3 C3A C7A 116.6(7) . . ?
C4 C3A C7A 121.5(8) . . ?

loop_
_geom_bond_atom_site_label_1
_geom_bond_atom_site_label_2
_geom_bond_distance
_geom_bond_site_symmetry_2
_geom_bond_publ_flag
S1 C7A 1.749(9) . ?
S1 S2 2.002(4) . ?
S2 N3 1.579(8) . ?
N3 C3A 1.374(12) . ?
C10 C8 1.532(12) . ?
C10 H10C 0.9600 . ?
C10 H10B 0.9600 . ?
C10 H10A 0.9600 . ?
C8 C7 1.505(14) . ?
C8 C9 1.53(2) . ?
C8 C10 1.532(12) 6 ?
C7 C6 1.373(13) . ?
C7 C7A 1.429(13) . ?
C6 C5 1.398(13) . ?
C6 H6 0.9300 . ?
C5 C4 1.396(14) . ?
C5 H5 0.9300 . ?
C4 C3A 1.384(12) . ?
C4 C11 1.554(14) . ?
C11 C13 1.521(10) 6 ?
C11 C13 1.521(10) . ?
C11 C12 1.538(16) . ?
C12 H12B 0.96(12) . ?
C12 H12A 0.95(9) . ?
C13 H13C 0.9600 . ?
C13 H13B 0.9600 . ?
C13 H13A 0.9600 . ?
C7A C3A 1.430(13) . ?
C9 H9B 0.89(14) . ?
C9 H9A 0.91(17) . ?

loop_
_geom_torsion_atom_site_label_1
_geom_torsion_atom_site_label_2
_geom_torsion_atom_site_label_3
_geom_torsion_atom_site_label_4
_geom_torsion
_geom_torsion_site_symmetry_1
_geom_torsion_site_symmetry_2
_geom_torsion_site_symmetry_3
_geom_torsion_site_symmetry_4
_geom_torsion_publ_flag
S1 S2 N3 C3A 0.000(1) . . . . ?
C9 C8 C7 C6 0.000(1) . . . . ?
C10 C8 C7 C6 -119.8(8) 6 . . . ?
C10 C8 C7 C6 119.8(8) . . . . ?
C9 C8 C7 C7A 180.000(1) . . . . ?
C10 C8 C7 C7A 60.2(8) 6 . . . ?
C10 C8 C7 C7A -60.2(8) . . . . ?
C7A C7 C6 C5 0.000(1) . . . . ?
C8 C7 C6 C5 180.000(1) . . . . ?
C7 C6 C5 C4 0.000(2) . . . . ?
C6 C5 C4 C3A 0.000(2) . . . . ?
C6 C5 C4 C11 180.000(2) . . . . ?
C3A C4 C11 C13 60.8(6) . . . 6 ?
C5 C4 C11 C13 -119.2(6) . . . 6 ?
C3A C4 C11 C13 -60.8(6) . . . . ?
C5 C4 C11 C13 119.2(6) . . . . ?
C3A C4 C11 C12 180.000(2) . . . . ?
C5 C4 C11 C12 0.000(3) . . . . ?
C6 C7 C7A C3A 0.000(1) . . . . ?
C8 C7 C7A C3A 180.000(1) . . . . ?
C6 C7 C7A S1 180.000(1) . . . . ?
C8 C7 C7A S1 0.000(1) . . . . ?
S2 S1 C7A C3A 0.000(1) . . . . ?
S2 S1 C7A C7 180.000(1) . . . . ?
S2 N3 C3A C4 180.000(1) . . . . ?
S2 N3 C3A C7A 0.000(2) . . . . ?
C5 C4 C3A N3 180.000(1) . . . . ?
C11 C4 C3A N3 0.000(2) . . . . ?
C5 C4 C3A C7A 0.000(2) . . . . ?
C11 C4 C3A C7A 180.000(2) . . . . ?
C7 C7A C3A N3 180.000(1) . . . . ?
S1 C7A C3A N3 0.000(1) . . . . ?
C7 C7A C3A C4 0.000(2) . . . . ?
S1 C7A C3A C4 180.000(1) . . . . ?
